data_7110117
loop_
_publ_author_name
'Min-Seob Seo'
'Kiseong Kim'
'Hyunwoo Kim'

_publ_section_title
;
 Controlling helical chirality of cobalt complexes by chirality transfer
 from vicinal diamines
;
_journal_name_full Chem.Commun.
_journal_page_first 11623
_journal_paper_doi 10.1039/c3cc46887a
_journal_volume 49
_journal_year 2013
_chemical_formula_moiety 'C44 H50 Co N4 O3, C7 H7 O3 S, 2(C2 H6 O)'
_chemical_formula_sum 'C55 H69 Co N4 O8 S'
_chemical_formula_weight 1005.13
_chemical_name_systematic
; 
 ? 
;
_space_group_IT_number 2
_symmetry_cell_setting triclinic
_symmetry_space_group_name_Hall '-P 1'
_symmetry_space_group_name_H-M 'P -1'
_atom_sites_solution_hydrogens geom
_atom_sites_solution_primary direct
_atom_sites_solution_secondary difmap
_audit_creation_method SHELXL-97
_cell_angle_alpha 98.858(5)
_cell_angle_beta 95.100(5)
_cell_angle_gamma 105.071(5)
_cell_formula_units_Z 2
_cell_length_a 13.631(3)
_cell_length_b 14.137(3)
_cell_length_c 14.402(3)
_cell_measurement_reflns_used 5622
_cell_measurement_temperature 147(2)
_cell_measurement_theta_max 23.95
_cell_measurement_theta_min 2.27
_cell_volume 2623.6(10)
_computing_cell_refinement APEX2
_computing_data_collection 'APEX2 (Bruker, 2007)'
_computing_data_reduction 'SAINT (Bruker, 2007)'
_computing_molecular_graphics 'PLATON (Spek, 2009)'
_computing_publication_material 'SHELXTL (Sheldrick, 2008)'
_computing_structure_refinement 'SHELXL-97 (Sheldrick, 2008)'
_computing_structure_solution 'SHELXS-97 (Sheldrick, 2008)'
_diffrn_ambient_temperature 147(2)
_diffrn_measured_fraction_theta_full 0.989
_diffrn_measured_fraction_theta_max 0.989
_diffrn_measurement_device_type 'Bruker Kappa APEX-DUO CCD'
_diffrn_measurement_method '\f and \w scans'
_diffrn_radiation_monochromator 'Bruker Triumph'
_diffrn_radiation_source 'fine-focus sealed tube'
_diffrn_radiation_type MoK\a
_diffrn_radiation_wavelength 0.71073
_diffrn_reflns_av_R_equivalents 0.0749
_diffrn_reflns_av_sigmaI/netI 0.0869
_diffrn_reflns_limit_h_max 17
_diffrn_reflns_limit_h_min -17
_diffrn_reflns_limit_k_max 12
_diffrn_reflns_limit_k_min -18
_diffrn_reflns_limit_l_max 18
_diffrn_reflns_limit_l_min -18
_diffrn_reflns_number 45043
_diffrn_reflns_theta_full 27.55
_diffrn_reflns_theta_max 27.55
_diffrn_reflns_theta_min 1.52
_exptl_absorpt_coefficient_mu 0.424
_exptl_absorpt_correction_T_max 0.7456
_exptl_absorpt_correction_T_min 0.6243
_exptl_absorpt_correction_type multi-scan
_exptl_absorpt_process_details 'SADABS (Sheldrick, 1996)'
_exptl_crystal_colour red
_exptl_crystal_density_diffrn 1.272
_exptl_crystal_density_method 'not measured'
_exptl_crystal_description plate
_exptl_crystal_F_000 1068
_exptl_crystal_size_max 0.22
_exptl_crystal_size_mid 0.22
_exptl_crystal_size_min 0.12
_refine_diff_density_max 0.968
_refine_diff_density_min -0.536
_refine_diff_density_rms 0.071
_refine_ls_extinction_method none
_refine_ls_goodness_of_fit_ref 1.016
_refine_ls_hydrogen_treatment mixed
_refine_ls_matrix_type full
_refine_ls_number_parameters 651
_refine_ls_number_reflns 11987
_refine_ls_number_restraints 1
_refine_ls_restrained_S_all 1.016
_refine_ls_R_factor_all 0.1071
_refine_ls_R_factor_gt 0.0570
_refine_ls_shift/su_max 0.000
_refine_ls_shift/su_mean 0.000
_refine_ls_structure_factor_coef Fsqd
_refine_ls_weighting_details 'calc w=1/[\s^2^(Fo^2^)+(0.0560P)^2^+1.6178P] where P=(Fo^2^+2Fc^2^)/3'
_refine_ls_weighting_scheme calc
_refine_ls_wR_factor_gt 0.1228
_refine_ls_wR_factor_ref 0.1430
_reflns_number_gt 7600
_reflns_number_total 11987
_reflns_threshold_expression I>2\s(I)
_cod_data_source_file c3cc46887a.txt
_cod_data_source_block d1339
_cod_database_code 7110117

loop_
_symmetry_equiv_pos_as_xyz
'x, y, z'
'-x, -y, -z'

loop_
_atom_site_label
_atom_site_type_symbol
_atom_site_fract_x
_atom_site_fract_y
_atom_site_fract_z
_atom_site_U_iso_or_equiv
_atom_site_adp_type
_atom_site_occupancy
_atom_site_symmetry_multiplicity
_atom_site_calc_flag
_atom_site_refinement_flags
Co1 Co 0.67439(3) 0.32385(3) 0.43337(3) 0.02089(11) Uani 1 1 d .
O1 O 0.69181(15) 0.46195(14) 0.44734(14) 0.0245(5) Uani 1 1 d .
O2 O 0.76910(14) 0.33241(14) 0.34487(14) 0.0246(5) Uani 1 1 d .
O3 O 0.57322(18) 0.22999(17) 0.68770(17) 0.0374(6) Uani 1 1 d .
H3O H 0.573(3) 0.180(3) 0.729(3) 0.081(14) Uiso 1 1 d .
N1 N 0.6741(2) 0.18263(19) 0.41840(19) 0.0237(6) Uani 1 1 d .
H1B H 0.617(3) 0.136(3) 0.403(2) 0.040(10) Uiso 1 1 d .
H1C H 0.710(3) 0.179(3) 0.371(3) 0.046(11) Uiso 1 1 d .
N2 N 0.7902(2) 0.34537(19) 0.5332(2) 0.0251(6) Uani 1 1 d .
H2B H 0.839(3) 0.392(3) 0.524(2) 0.034(10) Uiso 1 1 d .
H2C H 0.777(2) 0.363(2) 0.590(2) 0.029(9) Uiso 1 1 d .
N3 N 0.57678(18) 0.31626(17) 0.51929(16) 0.0218(5) Uani 1 1 d .
N4 N 0.55881(17) 0.29408(16) 0.34179(17) 0.0208(5) Uani 1 1 d .
C1 C 0.7332(2) 0.1655(2) 0.5027(2) 0.0303(7) Uani 1 1 d .
H1A H 0.6905 0.1663 0.5557 0.036 Uiso 1 1 calc R
C2 C 0.8272(2) 0.2548(2) 0.5298(2) 0.0305(7) Uani 1 1 d .
H2A H 0.8696 0.2531 0.4767 0.037 Uiso 1 1 calc R
C3 C 0.7616(2) 0.0685(2) 0.4902(2) 0.0272(7) Uani 1 1 d .
C4 C 0.8183(3) 0.0427(2) 0.4206(2) 0.0405(9) Uani 1 1 d .
H4A H 0.8378 0.0854 0.3766 0.049 Uiso 1 1 calc R
C5 C 0.8469(3) -0.0448(3) 0.4143(3) 0.0554(11) Uani 1 1 d .
H5A H 0.8851 -0.0626 0.3658 0.067 Uiso 1 1 calc R
C6 C 0.8195(3) -0.1063(3) 0.4794(3) 0.0476(10) Uani 1 1 d .
H6A H 0.8397 -0.1661 0.4762 0.057 Uiso 1 1 calc R
C7 C 0.7635(3) -0.0808(3) 0.5480(3) 0.0421(9) Uani 1 1 d .
H7A H 0.7446 -0.1231 0.5925 0.050 Uiso 1 1 calc R
C8 C 0.7339(2) 0.0057(2) 0.5537(2) 0.0332(8) Uani 1 1 d .
H8A H 0.6942 0.0222 0.6015 0.040 Uiso 1 1 calc R
C9 C 0.8950(2) 0.2567(2) 0.6193(2) 0.0269(7) Uani 1 1 d .
C10 C 0.9976(3) 0.2639(2) 0.6142(3) 0.0404(9) Uani 1 1 d .
H10A H 1.0234 0.2662 0.5552 0.049 Uiso 1 1 calc R
C11 C 1.0628(3) 0.2678(3) 0.6952(3) 0.0584(12) Uani 1 1 d .
H11A H 1.1330 0.2719 0.6915 0.070 Uiso 1 1 calc R
C12 C 1.0257(4) 0.2659(3) 0.7809(3) 0.0640(14) Uani 1 1 d .
H12A H 1.0704 0.2697 0.8367 0.077 Uiso 1 1 calc R
C13 C 0.9237(4) 0.2584(3) 0.7854(3) 0.0533(11) Uani 1 1 d .
H13A H 0.8981 0.2565 0.8445 0.064 Uiso 1 1 calc R
C14 C 0.8586(3) 0.2536(2) 0.7054(2) 0.0376(8) Uani 1 1 d .
H14A H 0.7883 0.2482 0.7094 0.045 Uiso 1 1 calc R
C15 C 0.7016(2) 0.5162(2) 0.5327(2) 0.0237(6) Uani 1 1 d .
C16 C 0.7594(2) 0.6171(2) 0.5482(2) 0.0279(7) Uani 1 1 d .
H16A H 0.7870 0.6446 0.4967 0.034 Uiso 1 1 calc R
C17 C 0.7766(2) 0.6765(2) 0.6366(2) 0.0293(7) Uani 1 1 d .
H17A H 0.8169 0.7439 0.6453 0.035 Uiso 1 1 calc R
C18 C 0.7359(2) 0.6394(2) 0.7138(2) 0.0307(7) Uani 1 1 d .
H18A H 0.7501 0.6803 0.7750 0.037 Uiso 1 1 calc R
C19 C 0.6750(2) 0.5430(2) 0.6997(2) 0.0272(7) Uani 1 1 d .
H19A H 0.6451 0.5184 0.7515 0.033 Uiso 1 1 calc R
C20 C 0.6555(2) 0.4792(2) 0.6102(2) 0.0228(6) Uani 1 1 d .
C21 C 0.5788(2) 0.3827(2) 0.5932(2) 0.0220(6) Uani 1 1 d .
C22 C 0.5028(2) 0.3598(2) 0.6602(2) 0.0222(6) Uani 1 1 d .
C23 C 0.5009(2) 0.2786(2) 0.7058(2) 0.0262(7) Uani 1 1 d .
C24 C 0.4293(3) 0.2536(2) 0.7672(2) 0.0330(8) Uani 1 1 d .
H24A H 0.4285 0.1996 0.7992 0.040 Uiso 1 1 calc R
C25 C 0.3591(3) 0.3078(2) 0.7815(2) 0.0360(8) Uani 1 1 d .
H25A H 0.3097 0.2900 0.8229 0.043 Uiso 1 1 calc R
C26 C 0.3597(2) 0.3874(2) 0.7365(2) 0.0338(8) Uani 1 1 d .
H26A H 0.3106 0.4236 0.7464 0.041 Uiso 1 1 calc R
C27 C 0.4326(2) 0.4140(2) 0.6764(2) 0.0281(7) Uani 1 1 d .
H27A H 0.4344 0.4696 0.6464 0.034 Uiso 1 1 calc R
C28 C 0.4818(2) 0.2376(2) 0.4770(2) 0.0249(6) Uani 1 1 d .
H28A H 0.4249 0.2415 0.5144 0.030 Uiso 1 1 calc R
H28B H 0.4924 0.1706 0.4730 0.030 Uiso 1 1 calc R
C29 C 0.4599(2) 0.2606(2) 0.3783(2) 0.0252(7) Uani 1 1 d .
H29A H 0.4153 0.2003 0.3355 0.030 Uiso 1 1 calc R
H29B H 0.4242 0.3135 0.3818 0.030 Uiso 1 1 calc R
C30 C 0.5622(2) 0.3116(2) 0.2571(2) 0.0234(6) Uani 1 1 d .
H30A H 0.4986 0.2986 0.2179 0.028 Uiso 1 1 calc R
C31 C 0.6540(2) 0.3494(2) 0.2161(2) 0.0223(6) Uani 1 1 d .
C32 C 0.6407(2) 0.3771(2) 0.1271(2) 0.0246(6) Uani 1 1 d .
H32A H 0.5732 0.3706 0.0984 0.030 Uiso 1 1 calc R
C33 C 0.7220(2) 0.4131(2) 0.0805(2) 0.0264(7) Uani 1 1 d .
C34 C 0.8199(2) 0.4164(2) 0.1247(2) 0.0284(7) Uani 1 1 d .
H34A H 0.8771 0.4390 0.0927 0.034 Uiso 1 1 calc R
C35 C 0.8383(2) 0.3890(2) 0.2117(2) 0.0252(7) Uani 1 1 d .
C36 C 0.7530(2) 0.3571(2) 0.2608(2) 0.0222(6) Uani 1 1 d .
C37 C 0.7123(2) 0.4480(2) -0.0152(2) 0.0325(7) Uani 1 1 d .
C38 C 0.6031(3) 0.4494(4) -0.0445(3) 0.0621(13) Uani 1 1 d .
H38A H 0.6001 0.4783 -0.1019 0.093 Uiso 1 1 calc R
H38B H 0.5807 0.4895 0.0067 0.093 Uiso 1 1 calc R
H38C H 0.5580 0.3811 -0.0573 0.093 Uiso 1 1 calc R
C39 C 0.7456(3) 0.3799(3) -0.0914(2) 0.0481(10) Uani 1 1 d .
H39A H 0.7413 0.4041 -0.1515 0.072 Uiso 1 1 calc R
H39B H 0.7004 0.3120 -0.0996 0.072 Uiso 1 1 calc R
H39C H 0.8164 0.3799 -0.0722 0.072 Uiso 1 1 calc R
C40 C 0.7817(3) 0.5544(3) -0.0051(3) 0.0477(10) Uani 1 1 d .
H40A H 0.7744 0.5776 -0.0654 0.072 Uiso 1 1 calc R
H40B H 0.8532 0.5551 0.0117 0.072 Uiso 1 1 calc R
H40C H 0.7619 0.5984 0.0447 0.072 Uiso 1 1 calc R
C41 C 0.9469(2) 0.3904(2) 0.2525(2) 0.0311(7) Uani 1 1 d .
C42 C 0.9800(3) 0.4593(3) 0.3503(3) 0.0466(10) Uani 1 1 d .
H42A H 0.9801 0.5273 0.3439 0.070 Uiso 1 1 calc R
H42B H 1.0490 0.4587 0.3754 0.070 Uiso 1 1 calc R
H42C H 0.9318 0.4356 0.3939 0.070 Uiso 1 1 calc R
C43 C 0.9488(2) 0.2843(2) 0.2612(2) 0.0339(8) Uani 1 1 d .
H43A H 0.9328 0.2421 0.1981 0.051 Uiso 1 1 calc R
H43B H 0.8978 0.2575 0.3012 0.051 Uiso 1 1 calc R
H43C H 1.0171 0.2854 0.2899 0.051 Uiso 1 1 calc R
C44 C 1.0275(3) 0.4286(3) 0.1889(3) 0.0582(12) Uani 1 1 d .
H44A H 1.0096 0.3859 0.1260 0.087 Uiso 1 1 calc R
H44B H 1.0950 0.4270 0.2172 0.087 Uiso 1 1 calc R
H44C H 1.0293 0.4971 0.1830 0.087 Uiso 1 1 calc R
S1 S 0.44501(6) 0.00407(6) 0.23268(6) 0.02776(18) Uani 1 1 d .
O4 O 0.48577(16) 0.03024(16) 0.33306(15) 0.0354(5) Uani 1 1 d .
O5 O 0.36902(17) 0.05434(17) 0.20648(17) 0.0419(6) Uani 1 1 d .
O6 O 0.40812(17) -0.10399(15) 0.20070(15) 0.0347(5) Uani 1 1 d .
C45 C 0.5493(2) 0.0463(2) 0.1703(2) 0.0274(7) Uani 1 1 d .
C46 C 0.6426(2) 0.0295(2) 0.1958(2) 0.0322(7) Uani 1 1 d .
H46A H 0.6513 -0.0029 0.2478 0.039 Uiso 1 1 calc R
C47 C 0.7233(3) 0.0600(2) 0.1455(2) 0.0383(8) Uani 1 1 d .
H47A H 0.7875 0.0488 0.1638 0.046 Uiso 1 1 calc R
C48 C 0.7120(3) 0.1071(2) 0.0679(2) 0.0385(8) Uani 1 1 d .
C49 C 0.6181(3) 0.1237(2) 0.0440(2) 0.0386(8) Uani 1 1 d .
H49A H 0.6089 0.1560 -0.0079 0.046 Uiso 1 1 calc R
C50 C 0.5374(3) 0.0940(2) 0.0944(2) 0.0334(8) Uani 1 1 d .
H50A H 0.4736 0.1062 0.0770 0.040 Uiso 1 1 calc R
C51 C 0.7985(3) 0.1382(3) 0.0106(3) 0.0562(11) Uani 1 1 d .
H51A H 0.7735 0.1136 -0.0570 0.084 Uiso 1 1 calc R
H51B H 0.8542 0.1102 0.0293 0.084 Uiso 1 1 calc R
H51C H 0.8239 0.2111 0.0224 0.084 Uiso 1 1 calc R
O1S O 0.1820(2) 0.0925(2) 0.2057(2) 0.0718(9) Uani 1 1 d .
H1S H 0.2378 0.0782 0.2019 0.108 Uiso 1 1 calc R
C1S C 0.0049(4) 0.0260(4) 0.2126(5) 0.113(2) Uani 1 1 d D
H1S1 H -0.0502 -0.0362 0.2052 0.169 Uiso 1 1 calc R
H1S2 H -0.0082 0.0623 0.1623 0.169 Uiso 1 1 calc R
H1S3 H 0.0072 0.0672 0.2745 0.169 Uiso 1 1 calc R
C2S C 0.1017(3) 0.0034(4) 0.2066(4) 0.0750(14) Uani 1 1 d D
H2SA H 0.1186 -0.0266 0.2615 0.090 Uiso 1 1 calc R
H2SB H 0.0963 -0.0457 0.1480 0.090 Uiso 1 1 calc R
O2S O 0.1456(3) 0.1923(3) 0.0566(4) 0.1269(16) Uani 1 1 d .
H2S H 0.1581 0.1713 0.1066 0.190 Uiso 1 1 calc R
C3S C 0.3227(4) 0.2130(4) 0.0272(5) 0.099(2) Uani 1 1 d .
H3SA H 0.3647 0.1769 -0.0073 0.149 Uiso 1 1 calc R
H3SB H 0.3331 0.2094 0.0946 0.149 Uiso 1 1 calc R
H3SC H 0.3427 0.2829 0.0197 0.149 Uiso 1 1 calc R
C4S C 0.2122(5) 0.1669(4) -0.0115(4) 0.0969(19) Uani 1 1 d .
H4SA H 0.1966 0.1907 -0.0708 0.116 Uiso 1 1 calc R
H4SB H 0.1985 0.0936 -0.0269 0.116 Uiso 1 1 calc R

loop_
_atom_site_aniso_label
_atom_site_aniso_U_11
_atom_site_aniso_U_22
_atom_site_aniso_U_33
_atom_site_aniso_U_23
_atom_site_aniso_U_13
_atom_site_aniso_U_12
Co1 0.0194(2) 0.0218(2) 0.0213(2) 0.00363(15) -0.00059(16) 0.00667(15)
O1 0.0259(11) 0.0248(11) 0.0234(11) 0.0064(9) 0.0017(9) 0.0074(8)
O2 0.0196(11) 0.0304(11) 0.0248(11) 0.0060(9) 0.0007(9) 0.0092(8)
O3 0.0479(15) 0.0392(14) 0.0395(14) 0.0207(11) 0.0176(11) 0.0256(11)
N1 0.0225(14) 0.0228(14) 0.0246(15) 0.0020(11) -0.0014(12) 0.0072(11)
N2 0.0240(15) 0.0222(14) 0.0290(16) 0.0043(12) -0.0006(12) 0.0081(11)
N3 0.0236(13) 0.0213(12) 0.0202(13) 0.0041(10) 0.0003(10) 0.0062(10)
N4 0.0174(12) 0.0209(12) 0.0248(14) 0.0045(10) 0.0025(10) 0.0067(9)
C1 0.0321(18) 0.0268(16) 0.0316(18) 0.0040(13) -0.0043(14) 0.0114(13)
C2 0.0282(17) 0.0243(16) 0.0370(19) 0.0045(13) -0.0067(14) 0.0085(13)
C3 0.0283(17) 0.0229(15) 0.0287(17) 0.0002(12) -0.0053(14) 0.0099(12)
C4 0.058(2) 0.0321(19) 0.039(2) 0.0132(15) 0.0168(18) 0.0183(16)
C5 0.068(3) 0.049(2) 0.062(3) 0.010(2) 0.028(2) 0.032(2)
C6 0.054(2) 0.0304(19) 0.067(3) 0.0133(18) 0.009(2) 0.0235(17)
C7 0.037(2) 0.0326(19) 0.057(2) 0.0212(17) 0.0042(18) 0.0017(15)
C8 0.0270(18) 0.0332(18) 0.040(2) 0.0080(15) 0.0066(15) 0.0078(14)
C9 0.0245(16) 0.0218(15) 0.0321(18) 0.0018(13) -0.0065(13) 0.0077(12)
C10 0.0300(19) 0.039(2) 0.049(2) 0.0015(16) -0.0007(17) 0.0098(15)
C11 0.031(2) 0.055(3) 0.082(3) -0.012(2) -0.021(2) 0.0216(18)
C12 0.081(3) 0.051(3) 0.053(3) -0.017(2) -0.043(3) 0.038(2)
C13 0.081(3) 0.050(2) 0.034(2) -0.0002(17) -0.005(2) 0.037(2)
C14 0.040(2) 0.0372(19) 0.037(2) 0.0022(15) 0.0007(16) 0.0177(15)
C15 0.0197(15) 0.0243(15) 0.0292(17) 0.0069(12) -0.0029(13) 0.0105(12)
C16 0.0229(16) 0.0258(16) 0.0374(19) 0.0113(14) 0.0027(14) 0.0080(12)
C17 0.0206(16) 0.0204(15) 0.044(2) 0.0037(14) -0.0044(14) 0.0057(12)
C18 0.0281(17) 0.0268(17) 0.0334(19) -0.0013(13) -0.0100(14) 0.0099(13)
C19 0.0296(17) 0.0270(16) 0.0262(17) 0.0048(13) -0.0004(13) 0.0114(13)
C20 0.0228(15) 0.0203(14) 0.0252(16) 0.0050(12) -0.0017(12) 0.0074(11)
C21 0.0234(15) 0.0213(15) 0.0236(16) 0.0075(12) 0.0009(12) 0.0094(11)
C22 0.0244(16) 0.0223(15) 0.0190(15) 0.0014(11) 0.0006(12) 0.0070(11)
C23 0.0291(17) 0.0250(16) 0.0257(17) 0.0040(12) 0.0029(13) 0.0102(12)
C24 0.039(2) 0.0289(17) 0.0321(19) 0.0106(14) 0.0110(15) 0.0066(14)
C25 0.0336(19) 0.0350(19) 0.037(2) 0.0024(15) 0.0132(15) 0.0043(14)
C26 0.0270(18) 0.0331(18) 0.039(2) -0.0038(15) 0.0035(15) 0.0107(14)
C27 0.0306(17) 0.0280(16) 0.0251(17) 0.0039(13) 0.0010(13) 0.0088(13)
C28 0.0239(16) 0.0234(15) 0.0245(16) 0.0005(12) 0.0010(13) 0.0044(12)
C29 0.0165(15) 0.0339(17) 0.0248(16) 0.0042(13) 0.0020(12) 0.0074(12)
C30 0.0203(15) 0.0262(15) 0.0230(16) 0.0028(12) -0.0013(12) 0.0076(12)
C31 0.0190(15) 0.0271(15) 0.0201(15) 0.0002(12) -0.0004(12) 0.0084(11)
C32 0.0211(15) 0.0297(16) 0.0226(16) 0.0014(12) 0.0007(12) 0.0087(12)
C33 0.0284(17) 0.0303(17) 0.0223(16) 0.0048(12) 0.0032(13) 0.0116(13)
C34 0.0243(16) 0.0310(17) 0.0332(18) 0.0087(14) 0.0111(14) 0.0097(13)
C35 0.0188(15) 0.0243(15) 0.0332(18) 0.0061(13) 0.0023(13) 0.0071(12)
C36 0.0223(15) 0.0206(15) 0.0236(16) 0.0016(12) 0.0014(12) 0.0079(11)
C37 0.0344(19) 0.0421(19) 0.0255(18) 0.0106(14) 0.0090(14) 0.0142(15)
C38 0.041(2) 0.124(4) 0.035(2) 0.042(2) 0.0086(18) 0.031(2)
C39 0.070(3) 0.049(2) 0.029(2) 0.0052(16) 0.0163(19) 0.0211(19)
C40 0.066(3) 0.048(2) 0.036(2) 0.0178(17) 0.0092(19) 0.0215(19)
C41 0.0176(16) 0.0324(17) 0.045(2) 0.0150(15) 0.0027(14) 0.0061(13)
C42 0.0281(19) 0.034(2) 0.069(3) 0.0027(18) -0.0148(18) 0.0035(14)
C43 0.0243(17) 0.0349(18) 0.045(2) 0.0114(15) 0.0030(15) 0.0117(13)
C44 0.0217(19) 0.078(3) 0.088(3) 0.051(3) 0.017(2) 0.0143(18)
S1 0.0265(4) 0.0268(4) 0.0282(4) 0.0042(3) 0.0006(3) 0.0059(3)
O4 0.0333(13) 0.0401(13) 0.0260(12) -0.0002(10) 0.0032(10) 0.0020(10)
O5 0.0310(13) 0.0448(14) 0.0557(16) 0.0151(12) 0.0046(12) 0.0178(11)
O6 0.0422(14) 0.0268(12) 0.0300(13) 0.0080(9) -0.0042(10) 0.0022(10)
C45 0.0311(18) 0.0219(15) 0.0268(17) -0.0014(12) 0.0031(14) 0.0067(12)
C46 0.0351(19) 0.0299(17) 0.0321(19) 0.0054(14) 0.0037(15) 0.0103(14)
C47 0.0327(19) 0.038(2) 0.042(2) -0.0007(16) 0.0049(16) 0.0106(15)
C48 0.043(2) 0.0329(19) 0.032(2) -0.0047(15) 0.0097(16) 0.0016(15)
C49 0.055(2) 0.0304(18) 0.0266(19) 0.0055(14) 0.0060(16) 0.0049(16)
C50 0.0378(19) 0.0282(17) 0.0341(19) 0.0051(14) 0.0012(15) 0.0103(14)
C51 0.060(3) 0.052(2) 0.049(3) 0.0016(19) 0.023(2) 0.0005(19)
O1S 0.0535(19) 0.064(2) 0.104(3) 0.0214(18) 0.0159(18) 0.0206(15)
C1S 0.069(4) 0.099(5) 0.183(7) 0.041(4) 0.040(4) 0.030(3)
C2S 0.053(3) 0.066(3) 0.097(4) 0.000(3) 0.002(3) 0.011(2)
O2S 0.106(3) 0.112(4) 0.162(5) 0.047(3) -0.014(3) 0.027(3)
C3S 0.060(3) 0.095(4) 0.166(6) 0.061(4) 0.012(4) 0.041(3)
C4S 0.146(6) 0.080(4) 0.074(4) 0.010(3) 0.033(4) 0.043(4)

loop_
_atom_type_symbol
_atom_type_description
_atom_type_scat_dispersion_real
_atom_type_scat_dispersion_imag
_atom_type_scat_source
C C 0.0033 0.0016 'International Tables Vol C Tables 4.2.6.8 and 6.1.1.4'
H H 0.0000 0.0000 'International Tables Vol C Tables 4.2.6.8 and 6.1.1.4'
N N 0.0061 0.0033 'International Tables Vol C Tables 4.2.6.8 and 6.1.1.4'
O O 0.0106 0.0060 'International Tables Vol C Tables 4.2.6.8 and 6.1.1.4'
S S 0.1246 0.1234 'International Tables Vol C Tables 4.2.6.8 and 6.1.1.4'
Co Co 0.3494 0.9721 'International Tables Vol C Tables 4.2.6.8 and 6.1.1.4'

loop_
_geom_angle_atom_site_label_1
_geom_angle_atom_site_label_2
_geom_angle_atom_site_label_3
_geom_angle
N4 Co1 O1 92.76(9)
N4 Co1 O2 94.83(10)
O1 Co1 O2 89.89(9)
N4 Co1 N3 83.59(10)
O1 Co1 N3 89.44(9)
O2 Co1 N3 178.26(10)
N4 Co1 N2 175.40(11)
O1 Co1 N2 90.96(10)
O2 Co1 N2 87.86(11)
N3 Co1 N2 93.76(12)
N4 Co1 N1 92.13(10)
O1 Co1 N1 173.10(11)
O2 Co1 N1 84.84(11)
N3 Co1 N1 95.95(11)
N2 Co1 N1 84.39(11)
C15 O1 Co1 119.95(17)
C36 O2 Co1 123.96(18)
C23 O3 H3O 111(3)
C1 N1 Co1 110.32(18)
C1 N1 H1B 110(2)
Co1 N1 H1B 120(2)
C1 N1 H1C 108(2)
Co1 N1 H1C 100(2)
H1B N1 H1C 109(3)
C2 N2 Co1 111.02(19)
C2 N2 H2B 108(2)
Co1 N2 H2B 109(2)
C2 N2 H2C 109(2)
Co1 N2 H2C 114(2)
H2B N2 H2C 107(3)
C21 N3 C28 121.7(2)
C21 N3 Co1 126.7(2)
C28 N3 Co1 109.66(18)
C30 N4 C29 121.3(2)
C30 N4 Co1 123.9(2)
C29 N4 Co1 114.30(18)
N1 C1 C3 115.3(3)
N1 C1 C2 106.2(2)
C3 C1 C2 111.8(3)
N1 C1 H1A 107.8
C3 C1 H1A 107.8
C2 C1 H1A 107.8
N2 C2 C9 112.8(2)
N2 C2 C1 106.8(2)
C9 C2 C1 115.2(3)
N2 C2 H2A 107.2
C9 C2 H2A 107.2
C1 C2 H2A 107.2
C8 C3 C4 119.0(3)
C8 C3 C1 118.5(3)
C4 C3 C1 122.5(3)
C3 C4 C5 120.6(3)
C3 C4 H4A 119.7
C5 C4 H4A 119.7
C4 C5 C6 119.6(4)
C4 C5 H5A 120.2
C6 C5 H5A 120.2
C7 C6 C5 119.7(3)
C7 C6 H6A 120.1
C5 C6 H6A 120.1
C6 C7 C8 120.8(3)
C6 C7 H7A 119.6
C8 C7 H7A 119.6
C7 C8 C3 120.2(3)
C7 C8 H8A 119.9
C3 C8 H8A 119.9
C14 C9 C10 119.4(3)
C14 C9 C2 122.3(3)
C10 C9 C2 118.3(3)
C9 C10 C11 120.1(4)
C9 C10 H10A 120.0
C11 C10 H10A 120.0
C12 C11 C10 119.9(4)
C12 C11 H11A 120.1
C10 C11 H11A 120.1
C13 C12 C11 119.8(4)
C13 C12 H12A 120.1
C11 C12 H12A 120.1
C14 C13 C12 120.6(4)
C14 C13 H13A 119.7
C12 C13 H13A 119.7
C13 C14 C9 120.3(3)
C13 C14 H14A 119.9
C9 C14 H14A 119.9
O1 C15 C16 118.2(3)
O1 C15 C20 123.8(3)
C16 C15 C20 117.9(3)
C17 C16 C15 121.1(3)
C17 C16 H16A 119.4
C15 C16 H16A 119.4
C16 C17 C18 121.1(3)
C16 C17 H17A 119.4
C18 C17 H17A 119.4
C19 C18 C17 119.0(3)
C19 C18 H18A 120.5
C17 C18 H18A 120.5
C18 C19 C20 121.8(3)
C18 C19 H19A 119.1
C20 C19 H19A 119.1
C19 C20 C15 118.9(3)
C19 C20 C21 120.7(3)
C15 C20 C21 119.8(3)
N3 C21 C20 120.0(3)
N3 C21 C22 119.8(2)
C20 C21 C22 120.2(2)
C27 C22 C23 119.6(3)
C27 C22 C21 122.1(3)
C23 C22 C21 118.2(3)
O3 C23 C24 123.9(3)
O3 C23 C22 116.3(3)
C24 C23 C22 119.8(3)
C25 C24 C23 119.7(3)
C25 C24 H24A 120.1
C23 C24 H24A 120.1
C26 C25 C24 121.0(3)
C26 C25 H25A 119.5
C24 C25 H25A 119.5
C25 C26 C27 119.5(3)
C25 C26 H26A 120.3
C27 C26 H26A 120.3
C22 C27 C26 120.3(3)
C22 C27 H27A 119.8
C26 C27 H27A 119.8
N3 C28 C29 103.4(2)
N3 C28 H28A 111.1
C29 C28 H28A 111.1
N3 C28 H28B 111.1
C29 C28 H28B 111.1
H28A C28 H28B 109.1
N4 C29 C28 108.3(2)
N4 C29 H29A 110.0
C28 C29 H29A 110.0
N4 C29 H29B 110.0
C28 C29 H29B 110.0
H29A C29 H29B 108.4
N4 C30 C31 125.9(3)
N4 C30 H30A 117.1
C31 C30 H30A 117.1
C32 C31 C36 120.6(3)
C32 C31 C30 116.7(3)
C36 C31 C30 122.7(3)
C33 C32 C31 122.1(3)
C33 C32 H32A 118.9
C31 C32 H32A 118.9
C32 C33 C34 116.2(3)
C32 C33 C37 124.3(3)
C34 C33 C37 119.4(3)
C35 C34 C33 124.6(3)
C35 C34 H34A 117.7
C33 C34 H34A 117.7
C34 C35 C36 117.9(3)
C34 C35 C41 121.1(3)
C36 C35 C41 121.0(3)
O2 C36 C31 122.6(3)
O2 C36 C35 118.9(3)
C31 C36 C35 118.4(3)
C38 C37 C39 110.0(3)
C38 C37 C40 107.9(3)
C39 C37 C40 108.9(3)
C38 C37 C33 110.8(3)
C39 C37 C33 110.1(3)
C40 C37 C33 109.1(3)
C37 C38 H38A 109.5
C37 C38 H38B 109.5
H38A C38 H38B 109.5
C37 C38 H38C 109.5
H38A C38 H38C 109.5
H38B C38 H38C 109.5
C37 C39 H39A 109.5
C37 C39 H39B 109.5
H39A C39 H39B 109.5
C37 C39 H39C 109.5
H39A C39 H39C 109.5
H39B C39 H39C 109.5
C37 C40 H40A 109.5
C37 C40 H40B 109.5
H40A C40 H40B 109.5
C37 C40 H40C 109.5
H40A C40 H40C 109.5
H40B C40 H40C 109.5
C43 C41 C44 107.4(3)
C43 C41 C35 109.3(2)
C44 C41 C35 112.4(3)
C43 C41 C42 110.0(3)
C44 C41 C42 107.0(3)
C35 C41 C42 110.7(3)
C41 C42 H42A 109.5
C41 C42 H42B 109.5
H42A C42 H42B 109.5
C41 C42 H42C 109.5
H42A C42 H42C 109.5
H42B C42 H42C 109.5
C41 C43 H43A 109.5
C41 C43 H43B 109.5
H43A C43 H43B 109.5
C41 C43 H43C 109.5
H43A C43 H43C 109.5
H43B C43 H43C 109.5
C41 C44 H44A 109.5
C41 C44 H44B 109.5
H44A C44 H44B 109.5
C41 C44 H44C 109.5
H44A C44 H44C 109.5
H44B C44 H44C 109.5
O5 S1 O4 113.54(14)
O5 S1 O6 112.28(14)
O4 S1 O6 111.69(13)
O5 S1 C45 106.09(15)
O4 S1 C45 106.45(14)
O6 S1 C45 106.15(14)
C46 C45 C50 119.7(3)
C46 C45 S1 119.8(2)
C50 C45 S1 120.5(2)
C45 C46 C47 119.9(3)
C45 C46 H46A 120.1
C47 C46 H46A 120.1
C46 C47 C48 121.0(3)
C46 C47 H47A 119.5
C48 C47 H47A 119.5
C49 C48 C47 118.1(3)
C49 C48 C51 120.3(3)
C47 C48 C51 121.7(4)
C50 C49 C48 121.1(3)
C50 C49 H49A 119.4
C48 C49 H49A 119.4
C49 C50 C45 120.2(3)
C49 C50 H50A 119.9
C45 C50 H50A 119.9
C48 C51 H51A 109.5
C48 C51 H51B 109.5
H51A C51 H51B 109.5
C48 C51 H51C 109.5
H51A C51 H51C 109.5
H51B C51 H51C 109.5
C2S O1S H1S 109.5
C2S C1S H1S1 109.5
C2S C1S H1S2 109.5
H1S1 C1S H1S2 109.5
C2S C1S H1S3 109.5
H1S1 C1S H1S3 109.5
H1S2 C1S H1S3 109.5
O1S C2S C1S 110.5(4)
O1S C2S H2SA 109.5
C1S C2S H2SA 109.5
O1S C2S H2SB 109.5
C1S C2S H2SB 109.5
H2SA C2S H2SB 108.1
C4S O2S H2S 109.5
C4S C3S H3SA 109.5
C4S C3S H3SB 109.5
H3SA C3S H3SB 109.5
C4S C3S H3SC 109.5
H3SA C3S H3SC 109.5
H3SB C3S H3SC 109.5
O2S C4S C3S 111.2(5)
O2S C4S H4SA 109.4
C3S C4S H4SA 109.4
O2S C4S H4SB 109.4
C3S C4S H4SB 109.4
H4SA C4S H4SB 108.0

loop_
_geom_bond_atom_site_label_1
_geom_bond_atom_site_label_2
_geom_bond_distance
Co1 N4 1.874(2)
Co1 O1 1.881(2)
Co1 O2 1.888(2)
Co1 N3 1.890(2)
Co1 N2 1.966(3)
Co1 N1 1.974(3)
O1 C15 1.321(3)
O2 C36 1.326(3)
O3 C23 1.362(4)
O3 H3O 0.99(5)
N1 C1 1.483(4)
N1 H1B 0.87(4)
N1 H1C 0.88(4)
N2 C2 1.490(4)
N2 H2B 0.85(3)
N2 H2C 0.87(3)
N3 C21 1.300(4)
N3 C28 1.478(3)
N4 C30 1.284(4)
N4 C29 1.480(3)
C1 C3 1.509(4)
C1 C2 1.519(4)
C1 H1A 1.0000
C2 C9 1.510(4)
C2 H2A 1.0000
C3 C8 1.380(4)
C3 C4 1.382(5)
C4 C5 1.383(5)
C4 H4A 0.9500
C5 C6 1.385(5)
C5 H5A 0.9500
C6 C7 1.363(5)
C6 H6A 0.9500
C7 C8 1.377(5)
C7 H7A 0.9500
C8 H8A 0.9500
C9 C14 1.378(5)
C9 C10 1.385(4)
C10 C11 1.387(5)
C10 H10A 0.9500
C11 C12 1.377(6)
C11 H11A 0.9500
C12 C13 1.374(6)
C12 H12A 0.9500
C13 C14 1.372(5)
C13 H13A 0.9500
C14 H14A 0.9500
C15 C16 1.411(4)
C15 C20 1.431(4)
C16 C17 1.377(4)
C16 H16A 0.9500
C17 C18 1.399(4)
C17 H17A 0.9500
C18 C19 1.373(4)
C18 H18A 0.9500
C19 C20 1.415(4)
C19 H19A 0.9500
C20 C21 1.457(4)
C21 C22 1.487(4)
C22 C27 1.385(4)
C22 C23 1.404(4)
C23 C24 1.388(4)
C24 C25 1.382(5)
C24 H24A 0.9500
C25 C26 1.381(5)
C25 H25A 0.9500
C26 C27 1.392(4)
C26 H26A 0.9500
C27 H27A 0.9500
C28 C29 1.527(4)
C28 H28A 0.9900
C28 H28B 0.9900
C29 H29A 0.9900
C29 H29B 0.9900
C30 C31 1.442(4)
C30 H30A 0.9500
C31 C32 1.406(4)
C31 C36 1.413(4)
C32 C33 1.372(4)
C32 H32A 0.9500
C33 C34 1.413(4)
C33 C37 1.541(4)
C34 C35 1.387(4)
C34 H34A 0.9500
C35 C36 1.423(4)
C35 C41 1.537(4)
C37 C38 1.515(5)
C37 C39 1.526(5)
C37 C40 1.531(5)
C38 H38A 0.9800
C38 H38B 0.9800
C38 H38C 0.9800
C39 H39A 0.9800
C39 H39B 0.9800
C39 H39C 0.9800
C40 H40A 0.9800
C40 H40B 0.9800
C40 H40C 0.9800
C41 C43 1.531(4)
C41 C44 1.536(5)
C41 C42 1.541(5)
C42 H42A 0.9800
C42 H42B 0.9800
C42 H42C 0.9800
C43 H43A 0.9800
C43 H43B 0.9800
C43 H43C 0.9800
C44 H44A 0.9800
C44 H44B 0.9800
C44 H44C 0.9800
S1 O5 1.455(2)
S1 O4 1.456(2)
S1 O6 1.463(2)
S1 C45 1.771(3)
C45 C46 1.381(4)
C45 C50 1.389(4)
C46 C47 1.383(5)
C46 H46A 0.9500
C47 C48 1.404(5)
C47 H47A 0.9500
C48 C49 1.383(5)
C48 C51 1.510(5)
C49 C50 1.381(5)
C49 H49A 0.9500
C50 H50A 0.9500
C51 H51A 0.9800
C51 H51B 0.9800
C51 H51C 0.9800
O1S C2S 1.441(5)
O1S H1S 0.8400
C1S C2S 1.443(4)
C1S H1S1 0.9800
C1S H1S2 0.9800
C1S H1S3 0.9800
C2S H2SA 0.9900
C2S H2SB 0.9900
O2S C4S 1.461(7)
O2S H2S 0.8400
C3S C4S 1.494(7)
C3S H3SA 0.9800
C3S H3SB 0.9800
C3S H3SC 0.9800
C4S H4SA 0.9900
C4S H4SB 0.9900

loop_
_geom_hbond_atom_site_label_D
_geom_hbond_atom_site_label_H
_geom_hbond_atom_site_label_A
_geom_hbond_distance_DH
_geom_hbond_distance_HA
_geom_hbond_distance_DA
_geom_hbond_angle_DHA
_geom_hbond_site_symmetry_A
O3 H3O O6 0.99(5) 1.63(5) 2.620(3) 172(4) 2_656
N1 H1B O4 0.87(4) 2.07(4) 2.914(3) 165(3) .
O1S H1S O5 0.84 1.90 2.738(4) 173.8 .
O2S H2S O1S 0.84 2.00 2.821(6) 167.2 .

loop_
_geom_torsion_atom_site_label_1
_geom_torsion_atom_site_label_2
_geom_torsion_atom_site_label_3
_geom_torsion_atom_site_label_4
_geom_torsion
N4 Co1 O1 C15 128.8(2)
O2 Co1 O1 C15 -136.4(2)
N3 Co1 O1 C15 45.3(2)
N2 Co1 O1 C15 -48.5(2)
N4 Co1 O2 C36 27.1(2)
O1 Co1 O2 C36 -65.6(2)
N2 Co1 O2 C36 -156.6(2)
N1 Co1 O2 C36 118.9(2)
N4 Co1 N1 C1 -160.1(2)
O2 Co1 N1 C1 105.3(2)
N3 Co1 N1 C1 -76.3(2)
N2 Co1 N1 C1 16.9(2)
O1 Co1 N2 C2 -163.3(2)
O2 Co1 N2 C2 -73.5(2)
N3 Co1 N2 C2 107.2(2)
N1 Co1 N2 C2 11.6(2)
N4 Co1 N3 C21 -128.3(2)
O1 Co1 N3 C21 -35.5(2)
N2 Co1 N3 C21 55.4(2)
N1 Co1 N3 C21 140.2(2)
N4 Co1 N3 C28 35.65(18)
O1 Co1 N3 C28 128.49(18)
N2 Co1 N3 C28 -140.58(19)
N1 Co1 N3 C28 -55.83(19)
O1 Co1 N4 C30 70.7(2)
O2 Co1 N4 C30 -19.4(2)
N3 Co1 N4 C30 159.9(2)
N1 Co1 N4 C30 -104.4(2)
O1 Co1 N4 C29 -101.37(19)
O2 Co1 N4 C29 168.51(19)
N3 Co1 N4 C29 -12.24(19)
N1 Co1 N4 C29 83.5(2)
Co1 N1 C1 C3 -165.1(2)
Co1 N1 C1 C2 -40.7(3)
Co1 N2 C2 C9 -164.2(2)
Co1 N2 C2 C1 -36.6(3)
N1 C1 C2 N2 49.4(3)
C3 C1 C2 N2 176.0(3)
N1 C1 C2 C9 175.6(3)
C3 C1 C2 C9 -57.9(4)
N1 C1 C3 C8 -125.4(3)
C2 C1 C3 C8 113.2(3)
N1 C1 C3 C4 57.8(4)
C2 C1 C3 C4 -63.6(4)
C8 C3 C4 C5 0.1(5)
C1 C3 C4 C5 176.9(3)
C3 C4 C5 C6 -0.9(6)
C4 C5 C6 C7 0.9(6)
C5 C6 C7 C8 -0.1(6)
C6 C7 C8 C3 -0.7(5)
C4 C3 C8 C7 0.7(5)
C1 C3 C8 C7 -176.2(3)
N2 C2 C9 C14 65.9(4)
C1 C2 C9 C14 -57.1(4)
N2 C2 C9 C10 -112.7(3)
C1 C2 C9 C10 124.3(3)
C14 C9 C10 C11 0.1(5)
C2 C9 C10 C11 178.8(3)
C9 C10 C11 C12 -0.9(6)
C10 C11 C12 C13 1.1(6)
C11 C12 C13 C14 -0.5(6)
C12 C13 C14 C9 -0.2(5)
C10 C9 C14 C13 0.4(5)
C2 C9 C14 C13 -178.1(3)
Co1 O1 C15 C16 151.0(2)
Co1 O1 C15 C20 -30.2(3)
O1 C15 C16 C17 -176.9(3)
C20 C15 C16 C17 4.2(4)
C15 C16 C17 C18 -1.2(4)
C16 C17 C18 C19 -2.1(4)
C17 C18 C19 C20 2.3(4)
C18 C19 C20 C15 0.7(4)
C18 C19 C20 C21 -170.7(3)
O1 C15 C20 C19 177.3(3)
C16 C15 C20 C19 -3.9(4)
O1 C15 C20 C21 -11.3(4)
C16 C15 C20 C21 167.6(3)
C28 N3 C21 C20 -154.8(3)
Co1 N3 C21 C20 7.4(4)
C28 N3 C21 C22 25.2(4)
Co1 N3 C21 C22 -172.55(19)
C19 C20 C21 N3 -165.0(3)
C15 C20 C21 N3 23.7(4)
C19 C20 C21 C22 14.9(4)
C15 C20 C21 C22 -156.4(3)
N3 C21 C22 C27 -118.2(3)
C20 C21 C22 C27 61.9(4)
N3 C21 C22 C23 59.9(4)
C20 C21 C22 C23 -120.0(3)
C27 C22 C23 O3 -178.9(3)
C21 C22 C23 O3 3.0(4)
C27 C22 C23 C24 -0.4(4)
C21 C22 C23 C24 -178.5(3)
O3 C23 C24 C25 179.6(3)
C22 C23 C24 C25 1.2(5)
C23 C24 C25 C26 -0.7(5)
C24 C25 C26 C27 -0.6(5)
C23 C22 C27 C26 -1.0(4)
C21 C22 C27 C26 177.1(3)
C25 C26 C27 C22 1.5(5)
C21 N3 C28 C29 116.0(3)
Co1 N3 C28 C29 -48.9(2)
C30 N4 C29 C28 175.0(3)
Co1 N4 C29 C28 -12.6(3)
N3 C28 C29 N4 38.0(3)
C29 N4 C30 C31 176.5(3)
Co1 N4 C30 C31 4.9(4)
N4 C30 C31 C32 -171.0(3)
N4 C30 C31 C36 10.2(5)
C36 C31 C32 C33 -0.6(4)
C30 C31 C32 C33 -179.4(3)
C31 C32 C33 C34 3.0(4)
C31 C32 C33 C37 -177.7(3)
C32 C33 C34 C35 -2.1(5)
C37 C33 C34 C35 178.5(3)
C33 C34 C35 C36 -1.3(5)
C33 C34 C35 C41 177.2(3)
Co1 O2 C36 C31 -20.3(4)
Co1 O2 C36 C35 162.12(19)
C32 C31 C36 O2 179.6(3)
C30 C31 C36 O2 -1.7(4)
C32 C31 C36 C35 -2.9(4)
C30 C31 C36 C35 175.8(3)
C34 C35 C36 O2 -178.7(3)
C41 C35 C36 O2 2.9(4)
C34 C35 C36 C31 3.7(4)
C41 C35 C36 C31 -174.8(3)
C32 C33 C37 C38 7.0(5)
C34 C33 C37 C38 -173.6(3)
C32 C33 C37 C39 -114.9(3)
C34 C33 C37 C39 64.5(4)
C32 C33 C37 C40 125.7(3)
C34 C33 C37 C40 -55.0(4)
C34 C35 C41 C43 -116.8(3)
C36 C35 C41 C43 61.6(4)
C34 C35 C41 C44 2.4(4)
C36 C35 C41 C44 -179.3(3)
C34 C35 C41 C42 122.0(3)
C36 C35 C41 C42 -59.6(4)
O5 S1 C45 C46 165.7(2)
O4 S1 C45 C46 44.4(3)
O6 S1 C45 C46 -74.7(3)
O5 S1 C45 C50 -15.9(3)
O4 S1 C45 C50 -137.2(3)
O6 S1 C45 C50 103.7(3)
C50 C45 C46 C47 -0.2(5)
S1 C45 C46 C47 178.2(2)
C45 C46 C47 C48 -0.6(5)
C46 C47 C48 C49 0.9(5)
C46 C47 C48 C51 -178.3(3)
C47 C48 C49 C50 -0.6(5)
C51 C48 C49 C50 178.7(3)
C48 C49 C50 C45 -0.2(5)
C46 C45 C50 C49 0.6(5)
S1 C45 C50 C49 -177.8(2)
